data_7223247
loop_
_publ_author_name
'Bhattacharya, Biswajit'
'Halder, Arijit'
'Maity, Dilip Kumar'
'Ghoshal, Debajyoti'

_publ_section_title
;
 Dynamic metal--organic frameworks: syntheses, characterizations, sorption
 studies and their hydrolytic inter-conversion
;
_journal_issue 22
_journal_name_full CrystEngComm
_journal_page_first 4074
_journal_paper_doi 10.1039/C5CE01952D
_journal_volume 18
_journal_year 2016
_chemical_formula_sum 'C13 H10 Cd N2 O6'
_chemical_formula_weight 402.63
_chemical_name_systematic
;
 ?
;
_space_group_crystal_system monoclinic
_space_group_IT_number 15
_space_group_name_Hall '-C 2yc'
_space_group_name_H-M_alt 'C 1 2/c 1'
_symmetry_space_group_name_Hall '-C 2yc'
_symmetry_space_group_name_H-M 'C 1 2/c 1'
_atom_sites_solution_hydrogens geom
_atom_sites_solution_primary direct
_atom_sites_solution_secondary difmap
_audit_creation_method SHELXL-97
_audit_update_record
;
2015-11-01 deposited with the CCDC.
2015-11-13 downloaded from the CCDC.
;
_cell_angle_alpha 90
_cell_angle_beta 113.556(3)
_cell_angle_gamma 90
_cell_formula_units_Z 8
_cell_length_a 22.4577(11)
_cell_length_b 11.3406(5)
_cell_length_c 12.0773(5)
_cell_measurement_reflns_used 250
_cell_measurement_temperature 298(2)
_cell_measurement_theta_max 27.5
_cell_measurement_theta_min 2.0
_cell_volume 2819.6(2)
_computing_cell_refinement 'SMART APEX II'
_computing_data_collection 'SMART APEX II (Bruker,2010)'
_computing_data_reduction 'SAINT (Bruker,2000)'
_computing_molecular_graphics 'Ortep-3v2 for windows (Farrugia, 1997)'
_computing_publication_material 'PLATON (Spek, 2008)'
_computing_structure_refinement 'SHELXL-97 (Sheldrick, 2008)'
_computing_structure_solution 'SHELXS-97 (Sheldrick, 2008)'
_diffrn_ambient_temperature 298(2)
_diffrn_measured_fraction_theta_full 0.998
_diffrn_measured_fraction_theta_max 0.998
_diffrn_measurement_device_type 'CCD area detector'
_diffrn_measurement_method 'phi and omega scans'
_diffrn_radiation_monochromator graphite
_diffrn_radiation_type MoK\a
_diffrn_radiation_wavelength 0.71073
_diffrn_reflns_av_R_equivalents 0.0325
_diffrn_reflns_av_sigmaI/netI 0.0197
_diffrn_reflns_limit_h_max 29
_diffrn_reflns_limit_h_min -29
_diffrn_reflns_limit_k_max 14
_diffrn_reflns_limit_k_min -14
_diffrn_reflns_limit_l_max 15
_diffrn_reflns_limit_l_min -15
_diffrn_reflns_number 23677
_diffrn_reflns_theta_full 27.51
_diffrn_reflns_theta_max 27.51
_diffrn_reflns_theta_min 1.98
_diffrn_source 'fine-focus sealed tube'
_exptl_absorpt_coefficient_mu 1.580
_exptl_absorpt_correction_T_max 0.9731
_exptl_absorpt_correction_T_min 0.8573
_exptl_absorpt_correction_type multi-scan
_exptl_absorpt_process_details
;
'XPREP' - A PROGRAM DATA PREPARATION & RECIPROCAL 
SPACE EXPLORATION,
Bruker Analytical X-ray Systems, 1997
;
_exptl_crystal_colour colourless
_exptl_crystal_density_diffrn 1.897
_exptl_crystal_description Block
_exptl_crystal_F_000 1584
_exptl_crystal_size_max 0.20
_exptl_crystal_size_mid 0.10
_exptl_crystal_size_min 0.10
_refine_diff_density_max 0.861
_refine_diff_density_min -0.568
_refine_diff_density_rms 0.091
_refine_ls_extinction_method none
_refine_ls_goodness_of_fit_ref 1.077
_refine_ls_hydrogen_treatment noref
_refine_ls_matrix_type full
_refine_ls_number_parameters 212
_refine_ls_number_reflns 3250
_refine_ls_number_restraints 0
_refine_ls_restrained_S_all 1.077
_refine_ls_R_factor_all 0.0266
_refine_ls_R_factor_gt 0.0242
_refine_ls_shift/su_max 0.002
_refine_ls_shift/su_mean 0.000
_refine_ls_structure_factor_coef Fsqd
_refine_ls_weighting_details 'w=1/[\s^2^(Fo^2^)+(0.0284P)^2^+7.3206P] where P=(Fo^2^+2Fc^2^)/3'
_refine_ls_weighting_scheme calc
_refine_ls_wR_factor_gt 0.0613
_refine_ls_wR_factor_ref 0.0627
_reflns_number_gt 2999
_reflns_number_total 3250
_reflns_threshold_expression >2\s(I)
_cod_data_source_file c5ce01952d2.cif
_cod_data_source_block DG2
_cod_depositor_comments 'Adding full bibliography for 7223246--7223247.cif.'
_cod_database_code 7223247
_shelx_space_group_comment
;
The symmetry employed for this shelxl refinement is uniquely defined
by the following loop, which should always be used as a source of
symmetry information in preference to the above space-group names.
They are only intended as comments.
;

loop_
_space_group_symop_operation_xyz
'x, y, z'
'-x, y, -z+1/2'
'x+1/2, y+1/2, z'
'-x+1/2, y+1/2, -z+1/2'
'-x, -y, -z'
'x, -y, z-1/2'
'-x+1/2, -y+1/2, -z'
'x+1/2, -y+1/2, z-1/2'

loop_
_atom_site_label
_atom_site_type_symbol
_atom_site_fract_x
_atom_site_fract_y
_atom_site_fract_z
_atom_site_U_iso_or_equiv
_atom_site_adp_type
_atom_site_occupancy
_atom_site_site_symmetry_order
_atom_site_calc_flag
_atom_site_refinement_flags_posn
_atom_site_refinement_flags_adp
_atom_site_refinement_flags_occupancy
_atom_site_disorder_assembly
_atom_site_disorder_group
C1 C 0.21308(11) 0.2170(2) 0.65389(19) 0.0196(4) Uani 1 1 d . . . . .
C2 C 0.20904(11) 0.18281(19) 0.77136(19) 0.0183(4) Uani 1 1 d . . . . .
C3 C 0.24512(12) 0.0870(2) 0.8357(2) 0.0215(5) Uani 1 1 d . . . . .
H3 H 0.2704 0.0458 0.8037 0.026 Uiso 1 1 calc R U . . .
C4 C 0.20668(12) 0.1094(2) 0.9846(2) 0.0241(5) Uani 1 1 d . . . . .
H4 H 0.2053 0.0840 1.0567 0.029 Uiso 1 1 calc R U . . .
C5 C 0.16908(12) 0.2049(2) 0.9261(2) 0.0233(5) Uani 1 1 d . . . . .
H5 H 0.1429 0.2424 0.9584 0.028 Uiso 1 1 calc R U . . .
C6 C 0.17079(11) 0.24443(19) 0.81833(19) 0.0183(4) Uani 1 1 d . . . . .
C7 C 0.13040(12) 0.3511(2) 0.75689(19) 0.0213(5) Uani 1 1 d . . . . .
C8 C 0.38154(17) 0.3408(3) 0.6802(3) 0.0470(8) Uani 1 1 d . . . . .
H8 H 0.3581 0.3664 0.6015 0.056 Uiso 1 1 calc R U . . .
C9 C 0.4176(3) 0.4217(3) 0.7648(3) 0.0873(19) Uani 1 1 d . . . . .
H9 H 0.4178 0.5005 0.7436 0.105 Uiso 1 1 calc R U . . .
C10 C 0.4536(3) 0.3851(4) 0.8821(3) 0.099(2) Uani 1 1 d . . . . .
C11 C 0.44921(19) 0.2688(3) 0.9088(3) 0.0556(10) Uani 1 1 d . . . . .
H11 H 0.4714 0.2412 0.9871 0.067 Uiso 1 1 calc R U . . .
C12 C 0.41191(15) 0.1937(2) 0.8194(2) 0.0371(6) Uani 1 1 d . . . . .
H12 H 0.4097 0.1151 0.8391 0.045 Uiso 1 1 calc R U . . .
C13 C 0.5158(3) 0.4560(6) 0.9723(6) 0.048(2) Uiso 0.580(15) 1 d . . P A 1
C13A C 0.4637(4) 0.4899(8) 0.9810(7) 0.040(3) Uiso 0.420(15) 1 d . . P A 2
N1 N 0.24524(10) 0.05153(18) 0.94136(17) 0.0226(4) Uani 1 1 d . . . . .
N2 N 0.37852(10) 0.22740(18) 0.70542(18) 0.0267(4) Uani 1 1 d . . . . .
O1 O 0.22977(9) 0.13915(17) 0.59937(15) 0.0296(4) Uani 1 1 d . . . . .
O2 O 0.19818(11) 0.32015(17) 0.61969(17) 0.0370(5) Uani 1 1 d . . . . .
O1W O 0.40672(11) 0.0295(2) 0.5207(2) 0.0421(5) Uani 1 1 d . . . . .
O3 O 0.15313(10) 0.44999(16) 0.79510(16) 0.0347(4) Uani 1 1 d . . . . .
O2W O 0.5000 -0.0123(3) 0.7500 0.0406(7) Uani 1 2 d S T P . .
O4 O 0.07585(9) 0.33164(18) 0.67447(18) 0.0377(5) Uani 1 1 d . . . . .
O3W O 0.0000 0.1710(4) 0.7500 0.0738(12) Uani 1 2 d S T P . .
Cd1 Cd 0.31681(2) 0.09418(2) 0.55701(2) 0.01922(7) Uani 1 1 d . . . . .
H1WA H 0.417(2) 0.078(3) 0.477(4) 0.058(12) Uiso 1 1 d . . . . .
H1WB H 0.4396(19) 0.023(4) 0.584(4) 0.056(11) Uiso 1 1 d . . . . .
H2WA H 0.481(2) -0.064(3) 0.778(4) 0.058(12) Uiso 1 1 d . . . . .

loop_
_atom_site_aniso_label
_atom_site_aniso_U_11
_atom_site_aniso_U_22
_atom_site_aniso_U_33
_atom_site_aniso_U_23
_atom_site_aniso_U_13
_atom_site_aniso_U_12
C1 0.0216(11) 0.0207(11) 0.0168(10) 0.0004(8) 0.0080(8) 0.0002(9)
C2 0.0241(11) 0.0153(10) 0.0159(9) 0.0006(8) 0.0086(8) 0.0005(8)
C3 0.0273(12) 0.0194(11) 0.0195(10) 0.0015(8) 0.0110(9) 0.0040(9)
C4 0.0321(13) 0.0229(12) 0.0192(10) 0.0053(8) 0.0122(10) 0.0020(10)
C5 0.0284(12) 0.0229(12) 0.0230(11) 0.0012(9) 0.0147(9) 0.0048(10)
C6 0.0213(10) 0.0154(10) 0.0172(9) -0.0002(8) 0.0067(8) 0.0008(8)
C7 0.0281(12) 0.0202(11) 0.0182(10) 0.0020(8) 0.0120(9) 0.0058(9)
C8 0.066(2) 0.0276(15) 0.0269(13) -0.0009(11) -0.0025(13) -0.0112(14)
C9 0.155(5) 0.0339(19) 0.0340(18) -0.0018(14) -0.003(2) -0.044(2)
C10 0.173(6) 0.051(2) 0.0300(17) -0.0066(16) -0.005(2) -0.062(3)
C11 0.081(3) 0.0438(19) 0.0207(13) -0.0012(12) -0.0021(14) -0.0244(18)
C12 0.0519(17) 0.0255(14) 0.0256(12) -0.0012(10) 0.0068(12) -0.0072(12)
N1 0.0300(11) 0.0181(9) 0.0192(9) 0.0041(7) 0.0091(8) 0.0039(8)
N2 0.0323(11) 0.0210(10) 0.0218(9) -0.0056(8) 0.0057(8) -0.0061(8)
O1 0.0390(10) 0.0300(10) 0.0244(8) -0.0040(7) 0.0173(8) 0.0048(8)
O2 0.0658(14) 0.0255(10) 0.0307(9) 0.0120(8) 0.0309(10) 0.0135(9)
O1W 0.0383(12) 0.0576(15) 0.0304(11) 0.0089(10) 0.0137(10) 0.0133(11)
O3 0.0533(12) 0.0187(9) 0.0256(9) -0.0032(7) 0.0089(8) 0.0052(8)
O2W 0.0298(15) 0.0480(19) 0.0438(17) 0.000 0.0145(13) 0.000
O4 0.0268(10) 0.0371(11) 0.0370(10) 0.0066(8) -0.0003(8) 0.0000(8)
O3W 0.071(3) 0.047(2) 0.111(4) 0.000 0.044(3) 0.000
Cd1 0.02636(11) 0.01600(10) 0.01482(9) -0.00258(5) 0.00775(7) -0.00391(6)

loop_
_atom_type_symbol
_atom_type_description
_atom_type_scat_dispersion_real
_atom_type_scat_dispersion_imag
_atom_type_scat_source
C C 0.0033 0.0016 'International Tables Vol C Tables 4.2.6.8 and 6.1.1.4'
H H 0.0000 0.0000 'International Tables Vol C Tables 4.2.6.8 and 6.1.1.4'
N N 0.0061 0.0033 'International Tables Vol C Tables 4.2.6.8 and 6.1.1.4'
O O 0.0106 0.0060 'International Tables Vol C Tables 4.2.6.8 and 6.1.1.4'
Cd Cd -0.8075 1.2024 'International Tables Vol C Tables 4.2.6.8 and 6.1.1.4'

loop_
_geom_angle_atom_site_label_1
_geom_angle_atom_site_label_2
_geom_angle_atom_site_label_3
_geom_angle
_geom_angle_site_symmetry_1
_geom_angle_site_symmetry_3
O2 C1 O1 126.2(2) . .
O2 C1 C2 116.5(2) . .
O1 C1 C2 117.4(2) . .
C3 C2 C6 118.7(2) . .
C3 C2 C1 119.1(2) . .
C6 C2 C1 122.23(19) . .
N1 C3 C2 123.2(2) . .
N1 C4 C5 122.7(2) . .
C4 C5 C6 119.4(2) . .
C5 C6 C2 118.1(2) . .
C5 C6 C7 118.7(2) . .
C2 C6 C7 123.17(19) . .
O3 C7 O4 125.6(2) . .
O3 C7 C6 117.5(2) . .
O4 C7 C6 116.9(2) . .
N2 C8 C9 123.0(3) . .
C8 C9 C10 119.5(3) . .
C11 C10 C9 117.5(3) . .
C11 C10 C13 116.6(4) . .
C9 C10 C13 122.7(4) . .
C11 C10 C13A 122.0(4) . .
C9 C10 C13A 112.6(5) . .
C12 C11 C10 119.5(3) . .
N2 C12 C11 123.4(3) . .
C13 C13 C10 101.2(6) 5_667 .
C13A C13A C10 98.5(7) 5_667 .
C3 N1 C4 117.8(2) . .
C3 N1 Cd1 121.45(16) . 6_556
C4 N1 Cd1 120.50(15) . 6_556
C8 N2 C12 117.0(2) . .
C8 N2 Cd1 121.32(17) . .
C12 N2 Cd1 121.65(17) . .
C1 O1 Cd1 138.38(17) . .
C1 O2 Cd1 129.97(16) . 7_556
C7 O3 Cd1 150.97(17) . 4_556
O2 Cd1 O1 107.57(7) 7_556 .
O2 Cd1 O3 157.87(7) 7_556 4_546
O1 Cd1 O3 89.80(7) . 4_546
O2 Cd1 N2 105.53(8) 7_556 .
O1 Cd1 N2 88.96(7) . .
O3 Cd1 N2 87.94(7) 4_546 .
O2 Cd1 N1 86.09(7) 7_556 6
O1 Cd1 N1 81.09(7) . 6
O3 Cd1 N1 83.14(7) 4_546 6
N2 Cd1 N1 166.63(7) . 6
O2 Cd1 O1W 76.77(8) 7_556 .
O1 Cd1 O1W 174.49(8) . .
O3 Cd1 O1W 85.19(8) 4_546 .
N2 Cd1 O1W 93.14(8) . .
N1 Cd1 O1W 96.00(8) 6 .

loop_
_geom_bond_atom_site_label_1
_geom_bond_atom_site_label_2
_geom_bond_distance
_geom_bond_site_symmetry_2
C1 O2 1.241(3) .
C1 O1 1.245(3) .
C1 C2 1.508(3) .
C2 C3 1.392(3) .
C2 C6 1.392(3) .
C3 N1 1.336(3) .
C4 N1 1.347(3) .
C4 C5 1.381(3) .
C5 C6 1.391(3) .
C6 C7 1.516(3) .
C7 O3 1.242(3) .
C7 O4 1.251(3) .
C8 N2 1.330(4) .
C8 C9 1.371(4) .
C9 C10 1.385(5) .
C10 C11 1.371(5) .
C10 C13 1.602(9) .
C10 C13A 1.635(10) .
C11 C12 1.367(4) .
C12 N2 1.333(3) .
C13 C13 1.526(13) 5_667
C13A C13A 1.526(16) 5_667
N1 Cd1 2.3389(19) 6_556
N2 Cd1 2.3303(19) .
O1 Cd1 2.2677(18) .
O2 Cd1 2.2444(17) 7_556
O1W Cd1 2.349(2) .
O3 Cd1 2.3143(18) 4_556
Cd1 O2 2.2444(17) 7_556
Cd1 O3 2.3143(18) 4_546
Cd1 N1 2.3389(19) 6
